data_7107863
loop_
_publ_author_name
'Stephen J. Murray'
'Helge Muller-Bunz'
'Hasim Ibrahim'

_publ_section_title
;
 Congested C2-symmetric aryliodanes based on an anti-dimethanoanthracene
 backbone
;
_journal_name_full Chem.Commun.
_journal_page_first 6268
_journal_paper_doi 10.1039/c2cc32280c
_journal_volume 48
_journal_year 2012
_chemical_formula_moiety 'C22 H22 I, F6 P'
_chemical_formula_sum 'C22 H22 F6 I P'
_chemical_formula_weight 558.27
_chemical_name_systematic
;
?
;
_space_group_IT_number 14
_symmetry_cell_setting monoclinic
_symmetry_space_group_name_Hall '-P 2ybc'
_symmetry_space_group_name_H-M 'P 1 21/c 1'
_atom_sites_solution_hydrogens geom
_atom_sites_solution_primary direct
_atom_sites_solution_secondary difmap
_audit_creation_method SHELXL-97
_cell_angle_alpha 90.00
_cell_angle_beta 93.496(2)
_cell_angle_gamma 90.00
_cell_formula_units_Z 4
_cell_length_a 8.5505(2)
_cell_length_b 12.8539(2)
_cell_length_c 18.8604(4)
_cell_measurement_reflns_used 15392
_cell_measurement_temperature 100(2)
_cell_measurement_theta_max 76.6729
_cell_measurement_theta_min 3.4356
_cell_volume 2069.04(7)
_computing_cell_refinement
;
CrysAlisPro, Oxford Diffraction Ltd.,
Version 1.171.33.55 (release 05-01-2010 CrysAlis171 .NET)
(compiled Jan 5 2010,16:28:46)
;
_computing_data_collection
;
CrysAlisPro, Oxford Diffraction Ltd.,
Version 1.171.33.55 (release 05-01-2010 CrysAlis171 .NET)
(compiled Jan 5 2010,16:28:46)
;
_computing_data_reduction
;
CrysAlisPro, Oxford Diffraction Ltd.,
Version 1.171.33.55 (release 05-01-2010 CrysAlis171 .NET)
(compiled Jan 5 2010,16:28:46)
;
_computing_structure_refinement 'SHELXL-97 (Sheldrick, 2008)'
_computing_structure_solution 'SHELXS-97 (Sheldrick, 2008)'
_diffrn_ambient_temperature 100(2)
_diffrn_detector_area_resol_mean 10.3196
_diffrn_measured_fraction_theta_full 1.000
_diffrn_measured_fraction_theta_max 1.000
_diffrn_measurement_device_type 'SuperNova, Dual, Cu at zero, Atlas'
_diffrn_measurement_method '\w scans'
_diffrn_radiation_monochromator mirror
_diffrn_radiation_source 'SuperNova (Cu) X-ray Source'
_diffrn_radiation_type CuK\a
_diffrn_radiation_wavelength 1.54184
_diffrn_reflns_av_R_equivalents 0.0789
_diffrn_reflns_av_sigmaI/netI 0.0364
_diffrn_reflns_limit_h_max 10
_diffrn_reflns_limit_h_min -10
_diffrn_reflns_limit_k_max 15
_diffrn_reflns_limit_k_min -15
_diffrn_reflns_limit_l_max 22
_diffrn_reflns_limit_l_min -21
_diffrn_reflns_number 22762
_diffrn_reflns_theta_full 70.00
_diffrn_reflns_theta_max 70.00
_diffrn_reflns_theta_min 4.16
_exptl_absorpt_coefficient_mu 13.448
_exptl_absorpt_correction_T_max 0.749
_exptl_absorpt_correction_T_min 0.330
_exptl_absorpt_correction_type analytical
_exptl_absorpt_process_details
;
CrysAlisPro, Oxford Diffraction Ltd.,
Version 1.171.33.55 (release 05-01-2010 CrysAlis171 .NET)
(compiled Jan 5 2010,16:28:46)
Analytical numeric absorption correction using a multifaceted crystal
model based on expressions derived by R.C. Clark & J.S. Reid.
(Clark, R. C. & Reid, J. S. (1995). Acta Cryst. A51, 887-897)
;
_exptl_crystal_colour colourless
_exptl_crystal_density_diffrn 1.792
_exptl_crystal_density_method 'not measured'
_exptl_crystal_description rod
_exptl_crystal_F_000 1104
_exptl_crystal_size_max 0.1118
_exptl_crystal_size_mid 0.0419
_exptl_crystal_size_min 0.0285
_refine_diff_density_max 2.381
_refine_diff_density_min -0.773
_refine_diff_density_rms 0.138
_refine_ls_extinction_method none
_refine_ls_goodness_of_fit_ref 1.063
_refine_ls_hydrogen_treatment constr
_refine_ls_matrix_type full
_refine_ls_number_parameters 271
_refine_ls_number_reflns 3918
_refine_ls_number_restraints 0
_refine_ls_restrained_S_all 1.063
_refine_ls_R_factor_all 0.0472
_refine_ls_R_factor_gt 0.0436
_refine_ls_shift/su_max 0.001
_refine_ls_shift/su_mean 0.000
_refine_ls_structure_factor_coef Fsqd
_refine_ls_weighting_details 'calc w=1/[\s^2^(Fo^2^)+(0.0872P)^2^+0.8215P] where P=(Fo^2^+2Fc^2^)/3'
_refine_ls_weighting_scheme calc
_refine_ls_wR_factor_gt 0.1170
_refine_ls_wR_factor_ref 0.1196
_reflns_number_gt 3541
_reflns_number_total 3918
_reflns_threshold_expression I>2\s(I)
_cod_data_source_file c2cc32280c.txt
_cod_data_source_block has24
_cod_original_sg_symbol_H-M 'P 21/c'
_cod_database_code 7107863

loop_
_symmetry_equiv_pos_as_xyz
'x, y, z'
'-x, y+1/2, -z+1/2'
'-x, -y, -z'
'x, -y-1/2, z-1/2'

loop_
_atom_site_label
_atom_site_type_symbol
_atom_site_fract_x
_atom_site_fract_y
_atom_site_fract_z
_atom_site_U_iso_or_equiv
_atom_site_adp_type
_atom_site_occupancy
_atom_site_symmetry_multiplicity
_atom_site_calc_flag
_atom_site_refinement_flags
C1 C 0.3910(4) 0.7650(3) 0.06571(19) 0.0217(7) Uani 1 1 d .
C2 C 0.5438(5) 0.7317(3) 0.0823(2) 0.0256(8) Uani 1 1 d .
C3 C 0.6304(5) 0.6310(3) 0.0724(3) 0.0315(9) Uani 1 1 d .
H3 H 0.5853 0.5843 0.0340 0.038 Uiso 1 1 calc R
C4 C 0.6548(5) 0.5812(4) 0.1471(3) 0.0362(10) Uani 1 1 d .
H4A H 0.5548 0.5773 0.1708 0.043 Uiso 1 1 calc R
H4B H 0.6995 0.5104 0.1442 0.043 Uiso 1 1 calc R
C5 C 0.7704(6) 0.6553(4) 0.1869(3) 0.0380(11) Uani 1 1 d .
H5A H 0.8684 0.6188 0.2024 0.046 Uiso 1 1 calc R
H5B H 0.7237 0.6858 0.2289 0.046 Uiso 1 1 calc R
C6 C 0.8014(5) 0.7403(4) 0.1311(3) 0.0362(10) Uani 1 1 d .
H6 H 0.8975 0.7836 0.1409 0.043 Uiso 1 1 calc R
C7 C 0.6490(5) 0.7992(3) 0.1198(2) 0.0295(9) Uani 1 1 d .
C8 C 0.7970(6) 0.6730(3) 0.0619(3) 0.0361(11) Uani 1 1 d .
H8A H 0.8027 0.7153 0.0183 0.043 Uiso 1 1 calc R
H8B H 0.8777 0.6177 0.0635 0.043 Uiso 1 1 calc R
C9 C 0.6022(5) 0.8976(3) 0.1416(2) 0.0312(9) Uani 1 1 d .
H9 H 0.6736 0.9427 0.1670 0.037 Uiso 1 1 calc R
C10 C 0.4484(5) 0.9273(3) 0.1253(2) 0.0301(9) Uani 1 1 d .
C11 C 0.3630(6) 1.0273(4) 0.1389(3) 0.0422(11) Uani 1 1 d .
H11 H 0.4087 1.0708 0.1789 0.051 Uiso 1 1 calc R
C12 C 0.3416(7) 1.0820(4) 0.0668(3) 0.0474(13) Uani 1 1 d .
H12A H 0.2991 1.1530 0.0721 0.057 Uiso 1 1 calc R
H12B H 0.4422 1.0864 0.0436 0.057 Uiso 1 1 calc R
C13 C 0.2259(6) 1.0131(4) 0.0246(3) 0.0451(12) Uani 1 1 d .
H13A H 0.2719 0.9863 -0.0187 0.054 Uiso 1 1 calc R
H13B H 0.1287 1.0519 0.0106 0.054 Uiso 1 1 calc R
C14 C 0.1916(5) 0.9222(4) 0.0766(3) 0.0385(11) Uani 1 1 d .
H14 H 0.0948 0.8804 0.0649 0.046 Uiso 1 1 calc R
C15 C 0.3420(5) 0.8626(3) 0.0873(2) 0.0292(9) Uani 1 1 d .
C16 C 0.1968(7) 0.9848(4) 0.1480(3) 0.0506(14) Uani 1 1 d .
H16A H 0.1164 1.0401 0.1483 0.061 Uiso 1 1 calc R
H16B H 0.1910 0.9395 0.1903 0.061 Uiso 1 1 calc R
I I 0.23357(3) 0.669057(19) 0.004602(13) 0.02607(13) Uani 1 1 d .
C17 C 0.2726(5) 0.7299(3) -0.0968(2) 0.0245(8) Uani 1 1 d .
C18 C 0.4032(5) 0.6953(3) -0.1302(3) 0.0322(9) Uani 1 1 d .
H18 H 0.4767 0.6494 -0.1068 0.039 Uiso 1 1 calc R
C19 C 0.4226(6) 0.7297(4) -0.1986(3) 0.0393(10) Uani 1 1 d .
H19 H 0.5107 0.7075 -0.2231 0.047 Uiso 1 1 calc R
C20 C 0.3137(6) 0.7966(4) -0.2315(2) 0.0368(10) Uani 1 1 d .
H20 H 0.3264 0.8189 -0.2788 0.044 Uiso 1 1 calc R
C21 C 0.1866(6) 0.8312(4) -0.1959(3) 0.0400(12) Uani 1 1 d .
H21 H 0.1146 0.8787 -0.2185 0.048 Uiso 1 1 calc R
C22 C 0.1638(5) 0.7974(4) -0.1283(3) 0.0351(10) Uani 1 1 d .
H22 H 0.0757 0.8197 -0.1040 0.042 Uiso 1 1 calc R
P P 0.15852(14) 0.44203(8) 0.14435(6) 0.0315(3) Uani 1 1 d .
F1 F 0.1475(3) 0.5675(2) 0.14154(15) 0.0384(6) Uani 1 1 d .
F2 F 0.1739(4) 0.3187(2) 0.1452(2) 0.0541(9) Uani 1 1 d .
F3 F 0.2818(4) 0.4471(2) 0.08374(16) 0.0445(7) Uani 1 1 d .
F4 F 0.3036(4) 0.4515(3) 0.20233(18) 0.0583(9) Uani 1 1 d .
F5 F 0.0415(4) 0.4403(3) 0.2054(2) 0.0632(10) Uani 1 1 d .
F6 F 0.0184(3) 0.4363(2) 0.08457(19) 0.0513(8) Uani 1 1 d .

loop_
_atom_site_aniso_label
_atom_site_aniso_U_11
_atom_site_aniso_U_22
_atom_site_aniso_U_33
_atom_site_aniso_U_23
_atom_site_aniso_U_13
_atom_site_aniso_U_12
C1 0.0189(17) 0.0279(18) 0.0178(18) -0.0011(14) -0.0034(14) -0.0046(14)
C2 0.0223(19) 0.0267(19) 0.027(2) 0.0035(15) -0.0025(15) -0.0003(15)
C3 0.025(2) 0.030(2) 0.040(2) -0.0012(18) -0.0027(17) 0.0051(17)
C4 0.030(2) 0.037(2) 0.042(3) 0.0078(19) 0.0029(19) 0.0060(18)
C5 0.035(3) 0.043(2) 0.036(3) 0.0039(19) -0.001(2) 0.0041(19)
C6 0.030(2) 0.037(2) 0.040(3) 0.0054(19) -0.0096(19) -0.0018(18)
C7 0.027(2) 0.032(2) 0.028(2) 0.0017(17) -0.0049(17) 0.0013(17)
C8 0.027(2) 0.046(3) 0.036(3) 0.0047(19) 0.0083(19) 0.0123(18)
C9 0.036(2) 0.029(2) 0.027(2) 0.0012(16) -0.0030(17) -0.0041(17)
C10 0.037(2) 0.0277(19) 0.027(2) -0.0029(16) 0.0067(17) 0.0017(17)
C11 0.047(3) 0.033(2) 0.047(3) -0.010(2) 0.008(2) 0.006(2)
C12 0.047(3) 0.033(2) 0.062(4) 0.005(2) 0.010(3) 0.010(2)
C13 0.041(3) 0.045(3) 0.050(3) 0.022(2) 0.004(2) 0.012(2)
C14 0.028(2) 0.037(2) 0.052(3) 0.006(2) 0.010(2) 0.0049(18)
C15 0.025(2) 0.0292(19) 0.035(2) 0.0014(18) 0.0073(17) 0.0021(17)
C16 0.049(3) 0.053(3) 0.051(3) 0.008(2) 0.022(2) 0.024(2)
I 0.02240(18) 0.03000(19) 0.02535(19) 0.00262(8) -0.00238(11) -0.00417(8)
C17 0.0252(19) 0.0291(18) 0.0188(18) 0.0025(14) -0.0030(15) -0.0008(15)
C18 0.028(2) 0.0286(19) 0.040(2) 0.0000(18) 0.0025(18) 0.0026(17)
C19 0.039(2) 0.040(2) 0.040(3) -0.0022(19) 0.012(2) 0.001(2)
C20 0.042(3) 0.044(2) 0.025(2) 0.0042(19) 0.0005(18) -0.009(2)
C21 0.033(3) 0.044(3) 0.042(3) 0.012(2) -0.004(2) 0.0046(18)
C22 0.028(2) 0.042(2) 0.036(2) 0.007(2) -0.0002(18) 0.0086(19)
P 0.0333(6) 0.0317(5) 0.0295(6) 0.0006(4) 0.0023(5) 0.0046(4)
F1 0.0447(16) 0.0339(13) 0.0356(15) -0.0037(11) -0.0053(12) 0.0032(11)
F2 0.057(2) 0.0340(14) 0.072(2) 0.0071(14) 0.0124(18) 0.0104(13)
F3 0.0481(17) 0.0449(15) 0.0414(16) 0.0047(12) 0.0104(13) 0.0120(13)
F4 0.064(2) 0.065(2) 0.0434(18) 0.0036(15) -0.0194(16) 0.0156(16)
F5 0.074(2) 0.0533(18) 0.067(2) 0.0116(16) 0.042(2) 0.0127(16)
F6 0.0395(16) 0.0427(15) 0.069(2) -0.0150(14) -0.0207(15) 0.0033(12)

loop_
_atom_type_symbol
_atom_type_description
_atom_type_scat_dispersion_real
_atom_type_scat_dispersion_imag
_atom_type_scat_source
C C 0.0181 0.0091 'International Tables Vol C Tables 4.2.6.8 and 6.1.1.4'
H H 0.0000 0.0000 'International Tables Vol C Tables 4.2.6.8 and 6.1.1.4'
F F 0.0727 0.0534 'International Tables Vol C Tables 4.2.6.8 and 6.1.1.4'
P P 0.2955 0.4335 'International Tables Vol C Tables 4.2.6.8 and 6.1.1.4'
I I -0.3257 6.8362 'International Tables Vol C Tables 4.2.6.8 and 6.1.1.4'

loop_
_geom_angle_atom_site_label_1
_geom_angle_atom_site_label_2
_geom_angle_atom_site_label_3
_geom_angle
_geom_angle_site_symmetry_1
_geom_angle_site_symmetry_3
C15 C1 C2 120.4(3) . .
C15 C1 I 119.5(3) . .
C2 C1 I 120.0(3) . .
C1 C2 C7 119.0(4) . .
C1 C2 C3 134.2(4) . .
C7 C2 C3 106.7(4) . .
C2 C3 C8 100.3(3) . .
C2 C3 C4 106.4(4) . .
C8 C3 C4 100.8(4) . .
C2 C3 H3 115.7 . .
C8 C3 H3 115.7 . .
C4 C3 H3 115.7 . .
C5 C4 C3 103.6(4) . .
C5 C4 H4A 111.0 . .
C3 C4 H4A 111.0 . .
C5 C4 H4B 111.0 . .
C3 C4 H4B 111.0 . .
H4A C4 H4B 109.0 . .
C4 C5 C6 103.8(4) . .
C4 C5 H5A 111.0 . .
C6 C5 H5A 111.0 . .
C4 C5 H5B 111.0 . .
C6 C5 H5B 111.0 . .
H5A C5 H5B 109.0 . .
C7 C6 C5 105.5(4) . .
C7 C6 C8 100.5(3) . .
C5 C6 C8 100.4(4) . .
C7 C6 H6 116.1 . .
C5 C6 H6 116.1 . .
C8 C6 H6 116.1 . .
C9 C7 C2 121.3(4) . .
C9 C7 C6 132.2(4) . .
C2 C7 C6 106.3(4) . .
C3 C8 C6 93.5(4) . .
C3 C8 H8A 113.0 . .
C6 C8 H8A 113.0 . .
C3 C8 H8B 113.0 . .
C6 C8 H8B 113.0 . .
H8A C8 H8B 110.4 . .
C10 C9 C7 118.0(4) . .
C10 C9 H9 121.0 . .
C7 C9 H9 121.0 . .
C9 C10 C15 121.9(4) . .
C9 C10 C11 131.3(4) . .
C15 C10 C11 106.7(4) . .
C10 C11 C12 105.8(4) . .
C10 C11 C16 100.1(4) . .
C12 C11 C16 101.6(4) . .
C10 C11 H11 115.7 . .
C12 C11 H11 115.7 . .
C16 C11 H11 115.7 . .
C13 C12 C11 103.7(4) . .
C13 C12 H12A 111.0 . .
C11 C12 H12A 111.0 . .
C13 C12 H12B 111.0 . .
C11 C12 H12B 111.0 . .
H12A C12 H12B 109.0 . .
C12 C13 C14 104.3(4) . .
C12 C13 H13A 110.9 . .
C14 C13 H13A 110.9 . .
C12 C13 H13B 110.9 . .
C14 C13 H13B 110.9 . .
H13A C13 H13B 108.9 . .
C15 C14 C13 105.9(4) . .
C15 C14 C16 99.6(4) . .
C13 C14 C16 99.2(4) . .
C15 C14 H14 116.5 . .
C13 C14 H14 116.5 . .
C16 C14 H14 116.5 . .
C1 C15 C10 119.2(4) . .
C1 C15 C14 133.8(4) . .
C10 C15 C14 106.9(4) . .
C11 C16 C14 93.7(4) . .
C11 C16 H16A 113.0 . .
C14 C16 H16A 113.0 . .
C11 C16 H16B 113.0 . .
C14 C16 H16B 113.0 . .
H16A C16 H16B 110.4 . .
C17 I C1 98.46(15) . .
C17 I F6 78.79(13) . 3_565
C1 I F6 171.05(12) . 3_565
C17 I F1 173.41(12) . .
C1 I F1 88.08(11) . .
F6 I F1 94.62(9) 3_565 .
C17 I F3 136.22(12) . .
C1 I F3 101.78(12) . .
F6 I F3 85.81(8) 3_565 .
F1 I F3 41.94(7) . .
C22 C17 C18 123.2(4) . .
C22 C17 I 118.9(3) . .
C18 C17 I 117.9(3) . .
C19 C18 C17 117.7(4) . .
C19 C18 H18 121.1 . .
C17 C18 H18 121.1 . .
C18 C19 C20 120.0(4) . .
C18 C19 H19 120.0 . .
C20 C19 H19 120.0 . .
C21 C20 C19 120.6(4) . .
C21 C20 H20 119.7 . .
C19 C20 H20 119.7 . .
C22 C21 C20 120.6(4) . .
C22 C21 H21 119.7 . .
C20 C21 H21 119.7 . .
C21 C22 C17 117.9(4) . .
C21 C22 H22 121.0 . .
C17 C22 H22 121.0 . .
F5 P F2 91.96(19) . .
F5 P F6 91.9(2) . .
F2 P F6 91.10(19) . .
F5 P F3 177.8(2) . .
F2 P F3 89.42(18) . .
F6 P F3 89.77(18) . .
F5 P F4 90.1(2) . .
F2 P F4 90.5(2) . .
F6 P F4 177.4(2) . .
F3 P F4 88.18(19) . .
F5 P F1 90.00(17) . .
F2 P F1 178.0(2) . .
F6 P F1 89.03(15) . .
F3 P F1 88.62(15) . .
F4 P F1 89.28(17) . .
P F1 I 116.22(14) . .
P F3 I 107.08(13) . .

loop_
_geom_bond_atom_site_label_1
_geom_bond_atom_site_label_2
_geom_bond_distance
_geom_bond_site_symmetry_2
C1 C15 1.391(6) .
C1 C2 1.392(5) .
C1 I 2.115(4) .
C2 C7 1.408(6) .
C2 C3 1.508(6) .
C3 C8 1.547(6) .
C3 C4 1.550(6) .
C3 H3 1.0000 .
C4 C5 1.535(7) .
C4 H4A 0.9900 .
C4 H4B 0.9900 .
C5 C6 1.551(7) .
C5 H5A 0.9900 .
C5 H5B 0.9900 .
C6 C7 1.511(6) .
C6 C8 1.565(7) .
C6 H6 1.0000 .
C7 C9 1.396(6) .
C8 H8A 0.9900 .
C8 H8B 0.9900 .
C9 C10 1.387(6) .
C9 H9 0.9500 .
C10 C15 1.398(6) .
C10 C11 1.508(6) .
C11 C12 1.531(8) .
C11 C16 1.542(8) .
C11 H11 1.0000 .
C12 C13 1.517(8) .
C12 H12A 0.9900 .
C12 H12B 0.9900 .
C13 C14 1.565(7) .
C13 H13A 0.9900 .
C13 H13B 0.9900 .
C14 C15 1.500(6) .
C14 C16 1.567(8) .
C14 H14 1.0000 .
C16 H16A 0.9900 .
C16 H16B 0.9900 .
I C17 2.112(4) .
I F6 2.977(3) 3_565
I F1 3.025(3) .
I F3 3.235(3) .
C17 C22 1.379(6) .
C17 C18 1.389(6) .
C18 C19 1.384(7) .
C18 H18 0.9500 .
C19 C20 1.386(7) .
C19 H19 0.9500 .
C20 C21 1.385(8) .
C20 H20 0.9500 .
C21 C22 1.373(7) .
C21 H21 0.9500 .
C22 H22 0.9500 .
P F5 1.572(3) .
P F2 1.591(3) .
P F6 1.596(3) .
P F3 1.603(3) .
P F4 1.608(3) .
P F1 1.616(3) .

loop_
_geom_torsion_atom_site_label_1
_geom_torsion_atom_site_label_2
_geom_torsion_atom_site_label_3
_geom_torsion_atom_site_label_4
_geom_torsion
_geom_torsion_site_symmetry_1
C15 C1 C2 C7 -1.6(6) .
I C1 C2 C7 176.6(3) .
C15 C1 C2 C3 174.7(5) .
I C1 C2 C3 -7.1(7) .
C1 C2 C3 C8 147.8(5) .
C7 C2 C3 C8 -35.5(5) .
C1 C2 C3 C4 -107.6(5) .
C7 C2 C3 C4 69.1(4) .
C2 C3 C4 C5 -67.8(4) .
C8 C3 C4 C5 36.5(4) .
C3 C4 C5 C6 -0.1(5) .
C4 C5 C6 C7 68.3(5) .
C4 C5 C6 C8 -35.7(4) .
C1 C2 C7 C9 1.3(6) .
C3 C2 C7 C9 -175.9(4) .
C1 C2 C7 C6 178.6(4) .
C3 C2 C7 C6 1.3(5) .
C5 C6 C7 C9 105.8(6) .
C8 C6 C7 C9 -150.3(5) .
C5 C6 C7 C2 -71.1(5) .
C8 C6 C7 C2 32.9(5) .
C2 C3 C8 C6 52.2(4) .
C4 C3 C8 C6 -56.8(4) .
C7 C6 C8 C3 -51.5(4) .
C5 C6 C8 C3 56.6(4) .
C2 C7 C9 C10 -0.1(7) .
C6 C7 C9 C10 -176.6(5) .
C7 C9 C10 C15 -0.8(7) .
C7 C9 C10 C11 -178.0(5) .
C9 C10 C11 C12 106.4(6) .
C15 C10 C11 C12 -71.1(5) .
C9 C10 C11 C16 -148.3(5) .
C15 C10 C11 C16 34.2(5) .
C10 C11 C12 C13 68.4(5) .
C16 C11 C12 C13 -35.7(5) .
C11 C12 C13 C14 -0.8(5) .
C12 C13 C14 C15 -66.8(5) .
C12 C13 C14 C16 36.0(5) .
C2 C1 C15 C10 0.7(6) .
I C1 C15 C10 -177.5(3) .
C2 C1 C15 C14 177.7(5) .
I C1 C15 C14 -0.5(7) .
C9 C10 C15 C1 0.5(7) .
C11 C10 C15 C1 178.3(4) .
C9 C10 C15 C14 -177.2(4) .
C11 C10 C15 C14 0.6(5) .
C13 C14 C15 C1 -109.2(6) .
C16 C14 C15 C1 148.3(5) .
C13 C14 C15 C10 68.1(5) .
C16 C14 C15 C10 -34.4(5) .
C10 C11 C16 C14 -51.9(4) .
C12 C11 C16 C14 56.7(4) .
C15 C14 C16 C11 52.3(4) .
C13 C14 C16 C11 -55.8(4) .
C15 C1 I C17 85.1(3) .
C2 C1 I C17 -93.1(3) .
C15 C1 I F1 -94.1(3) .
C2 C1 I F1 87.7(3) .
C15 C1 I F3 -134.0(3) .
C2 C1 I F3 47.8(3) .
C1 I C17 C22 -102.5(4) .
F6 I C17 C22 68.9(3) 3_565
F3 I C17 C22 140.6(3) .
C1 I C17 C18 81.0(3) .
F6 I C17 C18 -107.7(3) 3_565
F3 I C17 C18 -36.0(4) .
C22 C17 C18 C19 -0.8(7) .
I C17 C18 C19 175.6(3) .
C17 C18 C19 C20 0.0(7) .
C18 C19 C20 C21 1.3(7) .
C19 C20 C21 C22 -2.0(8) .
C20 C21 C22 C17 1.2(7) .
C18 C17 C22 C21 0.1(7) .
I C17 C22 C21 -176.2(4) .
F5 P F1 I -157.92(19) .
F6 P F1 I -66.01(18) .
F3 P F1 I 23.78(17) .
F4 P F1 I 111.98(18) .
C1 I F1 P -127.45(18) .
F6 I F1 P 61.10(15) 3_565
F3 I F1 P -17.39(13) .
F2 P F3 I 159.42(17) .
F6 P F3 I 68.32(15) .
F4 P F3 I -110.05(16) .
F1 P F3 I -20.72(14) .
C17 I F3 P -154.27(18) .
C1 I F3 P 89.96(18) .
F6 I F3 P -85.25(16) 3_565
F1 I F3 P 16.43(12) .
